data_7243312
loop_
_publ_author_name
'Peloquin, Andrew J.'
'McMillen, Colin D.'
'Pennington, William T.'

_publ_section_title
;
 One dimensional halogen bond design: Br&#x22EF;N versus I&#x22EF;N with
 fluoroarenes
;
_journal_issue 35
_journal_name_full CrystEngComm
_journal_page_first 6098
_journal_page_last 6106
_journal_paper_doi 10.1039/D1CE00864A
_journal_volume 23
_journal_year 2021
_chemical_formula_moiety 'Br2 C12 F8, C12 H10 N2'
_chemical_formula_sum 'C24 H10 Br2 F8 N2'
_chemical_formula_weight 638.155
_space_group_crystal_system triclinic
_space_group_IT_number 2
_space_group_name_Hall '-P 1'
_space_group_name_H-M_alt 'P -1'
_symmetry_Int_Tables_number 2
_audit_creation_date 2021-05-25
_audit_creation_method
;
Olex2 1.3
(compiled 2020.11.12 svn.r5f609507 for OlexSys, GUI svn.r6272)
;
_audit_update_record
;
2021-06-27 deposited with the CCDC.	2021-08-02 downloaded from the CCDC.
;
_cell_angle_alpha 88.308(3)
_cell_angle_beta 78.403(2)
_cell_angle_gamma 76.782(2)
_cell_formula_units_Z 2
_cell_length_a 7.3598(5)
_cell_length_b 11.2484(8)
_cell_length_c 13.8819(10)
_cell_measurement_reflns_used 14678
_cell_measurement_temperature 100(2)
_cell_measurement_theta_max 26.00
_cell_measurement_theta_min 2.37
_cell_volume 1095.78(13)
_computing_cell_refinement 'Bruker SAINT'
_computing_data_collection 'Bruker APEX3'
_computing_data_reduction 'Bruker SAINT'
_computing_molecular_graphics 'Olex2 1.3 (Dolomanov et al., 2009)'
_computing_publication_material 'Olex2 1.3 (Dolomanov et al., 2009)'
_computing_structure_refinement 'SHELXL-2016/6 (Sheldrick, 2016)'
_computing_structure_solution 'SHELXT 2014/5 (Sheldrick, 2014)'
_diffrn_ambient_temperature 100.01
_diffrn_measured_fraction_theta_full 0.9927
_diffrn_measured_fraction_theta_max 0.9914
_diffrn_measurement_device_type 'Bruker D8 Venture Photon 100'
_diffrn_measurement_method '\f and \w scans'
_diffrn_radiation_type MoK\a
_diffrn_radiation_wavelength 0.71073
_diffrn_reflns_av_R_equivalents 0.0343
_diffrn_reflns_av_unetI/netI 0.0349
_diffrn_reflns_Laue_measured_fraction_full 0.9927
_diffrn_reflns_Laue_measured_fraction_max 0.9914
_diffrn_reflns_limit_h_max 9
_diffrn_reflns_limit_h_min -9
_diffrn_reflns_limit_k_max 14
_diffrn_reflns_limit_k_min -14
_diffrn_reflns_limit_l_max 18
_diffrn_reflns_limit_l_min -18
_diffrn_reflns_number 18362
_diffrn_reflns_point_group_measured_fraction_full 0.9927
_diffrn_reflns_point_group_measured_fraction_max 0.9914
_diffrn_reflns_theta_full 25.2417
_diffrn_reflns_theta_max 26.00
_diffrn_reflns_theta_min 2.37
_diffrn_source 'Incoatec I\mS'
_exptl_absorpt_coefficient_mu 3.784
_exptl_absorpt_correction_T_max 0.7456
_exptl_absorpt_correction_T_min 0.6474
_exptl_absorpt_correction_type multi-scan
_exptl_absorpt_process_details
;
SADABS-2014/5 (Bruker,2014/5) was used for absorption correction.
wR2(int) was 0.0665 before and 0.0415 after correction.
The Ratio of minimum to maximum transmission is 0.8683.
The \l/2 correction factor is Not present.
;
_exptl_crystal_density_diffrn 1.934
_exptl_crystal_density_meas ?
_exptl_crystal_density_method 'not measured'
_exptl_crystal_description plate
_exptl_crystal_F_000 619.623
_exptl_crystal_size_max 0.209
_exptl_crystal_size_mid 0.104
_exptl_crystal_size_min 0.021
_exptl_transmission_factor_max 'not measured'
_exptl_transmission_factor_min 'not measured'
_refine_diff_density_max 0.5292
_refine_diff_density_min -0.4839
_refine_diff_density_rms 0.1172
_refine_ls_d_res_high 0.8107
_refine_ls_d_res_low 8.6003
_refine_ls_goodness_of_fit_ref 1.0766
_refine_ls_hydrogen_treatment constr
_refine_ls_matrix_type full
_refine_ls_number_constraints 20
_refine_ls_number_parameters 325
_refine_ls_number_reflns 4267
_refine_ls_number_restraints 0
_refine_ls_restrained_S_all 1.0766
_refine_ls_R_factor_all 0.0359
_refine_ls_R_factor_gt 0.0288
_refine_ls_shift/su_max 0.0003
_refine_ls_shift/su_mean 0.0000
_refine_ls_structure_factor_coef Fsqd
_refine_ls_weighting_details 'w=1/[\s^2^(Fo^2^)+(0.0129P)^2^+2.1760P] where P=(Fo^2^+2Fc^2^)/3'
_refine_ls_weighting_scheme calc
_refine_ls_wR_factor_gt 0.0586
_refine_ls_wR_factor_ref 0.0605
_reflns_Friedel_coverage 0.0
_reflns_limit_h_max 9
_reflns_limit_h_min -8
_reflns_limit_k_max 13
_reflns_limit_k_min -13
_reflns_limit_l_max 17
_reflns_limit_l_min 0
_reflns_number_gt 3741
_reflns_number_total 4267
_reflns_threshold_expression I>=2u(I)
_cod_data_source_file d1ce00864a2.cif
_cod_data_source_block Br2F8bph_dpe
_cod_depositor_comments
;
The following automatic conversions were performed:

data item '_exptl_crystal_density_meas' value 'not measured' was
changed to '?' -- the value is perceived as not measured.

Automatic conversion script
Id: cif_fix_values 7556 2019-12-06 15:28:31Z antanas 

 Adding full bibliography for 7243307--7243335.cif.
;
_cod_database_code 7243312
_olex2_refinement_description
;
1.a Aromatic/amide H refined with riding coordinates:
 C1(H1), C2(H2), C4(H4), C5(H5), C6(H6), C7(H7), C9(H9), C10(H10), C11(H11),
 C12(H12)
;
_olex2_submission_special_instructions 'No special instructions were received'

loop_
_space_group_symop_id
_space_group_symop_operation_xyz
1 x,y,z
2 -x,-y,-z

loop_
_atom_site_label
_atom_site_type_symbol
_atom_site_fract_x
_atom_site_fract_y
_atom_site_fract_z
_atom_site_U_iso_or_equiv
_atom_site_adp_type
_atom_site_occupancy
_atom_site_refinement_flags_posn
Br1 Br 0.40765(4) 0.14571(3) 0.35389(2) 0.01642(8) Uani 1.000000 .
Br2 Br 0.93427(4) -0.58634(3) -0.19554(2) 0.01627(8) Uani 1.000000 .
F1 F 0.6254(2) 0.16585(15) 0.14474(13) 0.0214(4) Uani 1.000000 .
F2 F 0.7501(2) -0.00290(15) -0.00097(12) 0.0213(4) Uani 1.000000 .
F3 F 0.5267(2) -0.29488(15) 0.21432(12) 0.0197(4) Uani 1.000000 .
F4 F 0.3927(2) -0.12531(15) 0.35753(12) 0.0211(4) Uani 1.000000 .
F5 F 1.0279(2) -0.22362(15) -0.00056(13) 0.0193(4) Uani 1.000000 .
F6 F 1.1567(2) -0.41305(16) -0.12799(13) 0.0215(4) Uani 1.000000 .
F7 F 0.5287(2) -0.46399(15) -0.09896(13) 0.0192(4) Uani 1.000000 .
F8 F 0.4034(2) -0.28293(15) 0.03580(13) 0.0179(4) Uani 1.000000 .
C13 C 0.5021(4) 0.0254(3) 0.2538(2) 0.0140(6) Uani 1.000000 .
C14 C 0.5963(4) 0.0526(3) 0.1623(2) 0.0153(6) Uani 1.000000 .
C15 C 0.6636(4) -0.0346(3) 0.0881(2) 0.0151(6) Uani 1.000000 .
C16 C 0.6417(4) -0.1540(3) 0.1021(2) 0.0134(6) Uani 1.000000 .
C17 C 0.5496(4) -0.1805(3) 0.1949(2) 0.0148(6) Uani 1.000000 .
C18 C 0.4809(4) -0.0939(3) 0.2693(2) 0.0147(6) Uani 1.000000 .
C19 C 0.7126(4) -0.2492(2) 0.0235(2) 0.0130(6) Uani 1.000000 .
C20 C 0.9029(4) -0.2840(3) -0.0228(2) 0.0150(6) Uani 1.000000 .
C21 C 0.9692(4) -0.3807(3) -0.0889(2) 0.0145(6) Uani 1.000000 .
C22 C 0.8465(4) -0.4455(3) -0.1138(2) 0.0138(6) Uani 1.000000 .
C23 C 0.6544(4) -0.4077(3) -0.0730(2) 0.0146(6) Uani 1.000000 .
C24 C 0.5898(4) -0.3133(3) -0.0042(2) 0.0143(6) Uani 1.000000 .
N1 N 0.2898(3) 0.3583(2) 0.48068(19) 0.0165(5) Uani 1.000000 .
N2 N 0.0170(3) 1.1742(2) 0.71068(19) 0.0181(5) Uani 1.000000 .
C1 C 0.1805(4) 0.7397(3) 0.5554(2) 0.0163(6) Uani 1.000000 .
H1 H 0.1992(4) 0.7929(3) 0.5017(2) 0.0195(7) Uiso 1.000000 R
C2 C 0.1205(4) 0.7907(3) 0.6444(2) 0.0157(6) Uani 1.000000 .
H2 H 0.1010(4) 0.7383(3) 0.6986(2) 0.0189(7) Uiso 1.000000 R
C3 C 0.2208(4) 0.6082(3) 0.5319(2) 0.0135(6) Uani 1.000000 .
C4 C 0.2159(4) 0.5703(3) 0.4378(2) 0.0182(6) Uani 1.000000 .
H4 H 0.1900(4) 0.6290(3) 0.3888(2) 0.0218(8) Uiso 1.000000 R
C5 C 0.2488(4) 0.4471(3) 0.4161(2) 0.0181(6) Uani 1.000000 .
H5 H 0.2421(4) 0.4238(3) 0.3520(2) 0.0217(7) Uiso 1.000000 R
C6 C 0.2977(4) 0.3953(3) 0.5703(2) 0.0178(6) Uani 1.000000 .
H6 H 0.3278(4) 0.3344(3) 0.6171(2) 0.0214(7) Uiso 1.000000 R
C7 C 0.2647(4) 0.5165(3) 0.5991(2) 0.0160(6) Uani 1.000000 .
H7 H 0.2718(4) 0.5370(3) 0.6640(2) 0.0192(7) Uiso 1.000000 R
C8 C 0.0818(4) 0.9227(3) 0.6655(2) 0.0135(6) Uani 1.000000 .
C9 C 0.1389(4) 1.0055(3) 0.5948(2) 0.0152(6) Uani 1.000000 .
H9 H 0.2011(4) 0.9779(3) 0.5299(2) 0.0182(7) Uiso 1.000000 R
C10 C 0.1037(4) 1.1279(3) 0.6207(2) 0.0189(6) Uani 1.000000 .
H10 H 0.1434(4) 1.1825(3) 0.5717(2) 0.0227(8) Uiso 1.000000 R
C11 C -0.0382(4) 1.0953(3) 0.7781(2) 0.0170(6) Uani 1.000000 .
H11 H -0.1000(4) 1.1255(3) 0.8424(2) 0.0204(7) Uiso 1.000000 R
C12 C -0.0092(4) 0.9707(3) 0.7583(2) 0.0165(6) Uani 1.000000 .
H12 H -0.0519(4) 0.9185(3) 0.8086(2) 0.0198(7) Uiso 1.000000 R

loop_
_atom_site_aniso_label
_atom_site_aniso_U_11
_atom_site_aniso_U_22
_atom_site_aniso_U_33
_atom_site_aniso_U_12
_atom_site_aniso_U_13
_atom_site_aniso_U_23
Br1 0.01640(15) 0.01463(15) 0.01667(16) -0.00087(11) -0.00189(12) -0.00523(12)
Br2 0.01884(15) 0.01512(15) 0.01327(15) -0.00122(11) -0.00199(12) -0.00342(11)
F1 0.0285(10) 0.0132(8) 0.0218(10) -0.0060(7) -0.0022(8) 0.0015(7)
F2 0.0295(10) 0.0196(9) 0.0129(9) -0.0075(8) 0.0016(7) 0.0014(7)
F3 0.0292(10) 0.0136(8) 0.0161(9) -0.0082(7) -0.0008(8) 0.0015(7)
F4 0.0277(10) 0.0196(9) 0.0137(9) -0.0079(8) 0.0042(7) -0.0010(7)
F5 0.0161(8) 0.0232(9) 0.0208(9) -0.0088(7) -0.0025(7) -0.0058(7)
F6 0.0120(8) 0.0269(10) 0.0230(10) -0.0025(7) 0.0011(7) -0.0068(8)
F7 0.0165(8) 0.0211(9) 0.0228(10) -0.0079(7) -0.0051(7) -0.0050(7)
F8 0.0106(8) 0.0216(9) 0.0200(9) -0.0022(7) -0.0005(7) -0.0031(7)
C13 0.0127(14) 0.0119(14) 0.0165(15) 0.0008(11) -0.0047(12) -0.0025(12)
C14 0.0148(14) 0.0121(14) 0.0195(16) -0.0035(11) -0.0039(12) -0.0002(12)
C15 0.0145(14) 0.0179(15) 0.0118(14) -0.0030(11) -0.0010(11) 0.0024(12)
C16 0.0123(13) 0.0147(14) 0.0143(15) -0.0023(11) -0.0054(11) -0.0012(12)
C17 0.0167(14) 0.0122(14) 0.0154(15) -0.0028(11) -0.0036(12) -0.0003(11)
C18 0.0134(14) 0.0166(15) 0.0130(15) -0.0029(11) -0.0004(11) 0.0005(12)
C19 0.0178(14) 0.0120(13) 0.0097(14) -0.0032(11) -0.0045(11) 0.0007(11)
C20 0.0156(14) 0.0170(14) 0.0152(15) -0.0065(12) -0.0063(12) 0.0015(12)
C21 0.0108(13) 0.0174(14) 0.0137(15) -0.0019(11) -0.0007(11) 0.0011(12)
C22 0.0196(15) 0.0118(14) 0.0083(14) 0.0000(11) -0.0030(12) -0.0017(11)
C23 0.0159(14) 0.0134(14) 0.0167(15) -0.0055(11) -0.0062(12) 0.0028(11)
C24 0.0131(14) 0.0163(14) 0.0127(14) -0.0023(11) -0.0020(11) 0.0007(11)
N1 0.0185(13) 0.0119(12) 0.0196(14) -0.0038(10) -0.0045(11) -0.0013(10)
N2 0.0180(13) 0.0147(12) 0.0212(14) -0.0018(10) -0.0047(11) -0.0040(11)
C1 0.0169(15) 0.0153(14) 0.0174(16) -0.0045(12) -0.0046(12) 0.0004(12)
C2 0.0159(14) 0.0143(14) 0.0170(15) -0.0048(11) -0.0020(12) 0.0015(12)
C3 0.0100(13) 0.0137(14) 0.0163(15) -0.0041(11) 0.0001(11) -0.0003(12)
C4 0.0206(15) 0.0152(14) 0.0177(16) -0.0017(12) -0.0042(13) 0.0009(12)
C5 0.0198(15) 0.0173(15) 0.0163(16) -0.0036(12) -0.0019(12) -0.0028(12)
C6 0.0175(15) 0.0166(15) 0.0187(16) -0.0010(12) -0.0055(12) 0.0016(12)
C7 0.0169(14) 0.0177(15) 0.0142(15) -0.0061(12) -0.0019(12) -0.0028(12)
C8 0.0134(14) 0.0135(14) 0.0142(15) -0.0029(11) -0.0042(11) -0.0016(11)
C9 0.0159(14) 0.0129(14) 0.0159(15) -0.0026(11) -0.0015(12) -0.0026(12)
C10 0.0225(16) 0.0145(15) 0.0200(16) -0.0051(12) -0.0041(13) 0.0000(12)
C11 0.0191(15) 0.0166(15) 0.0143(15) -0.0004(12) -0.0038(12) -0.0070(12)
C12 0.0144(14) 0.0173(15) 0.0165(15) -0.0029(12) -0.0009(12) 0.0011(12)

loop_
_atom_type_symbol
_atom_type_scat_dispersion_real
_atom_type_scat_dispersion_imag
_atom_type_scat_Cromer_Mann_a1
_atom_type_scat_Cromer_Mann_a2
_atom_type_scat_Cromer_Mann_a3
_atom_type_scat_Cromer_Mann_a4
_atom_type_scat_Cromer_Mann_b1
_atom_type_scat_Cromer_Mann_b2
_atom_type_scat_Cromer_Mann_b3
_atom_type_scat_Cromer_Mann_b4
_atom_type_scat_Cromer_Mann_c
_atom_type_scat_source
_atom_type_scat_dispersion_source
H 0.00000 0.00000 0.49300 0.32291 0.14019 0.04081 10.51090 26.12570 3.14236 57.79970 0.0030380000826 'International Tables Volume C Table 6.1.1.4 (pp. 500-502)' 'Henke, Gullikson and Davis, At. Data and Nucl. Data Tables, 1993, 54, 2'
C 0.00347 0.00161 2.31000 1.02000 1.58860 0.86500 20.84390 10.20750 0.56870 51.65120 0.215599998832 'International Tables Volume C Table 6.1.1.4 (pp. 500-502)' 'Henke, Gullikson and Davis, At. Data and Nucl. Data Tables, 1993, 54, 2'
F 0.01794 0.01033 3.53920 2.64120 1.51700 1.02430 10.28250 4.29440 0.26150 26.14760 0.277599990368 'International Tables Volume C Table 6.1.1.4 (pp. 500-502)' 'Henke, Gullikson and Davis, At. Data and Nucl. Data Tables, 1993, 54, 2'
Br -0.28346 2.55990 17.17890 5.23580 5.63770 3.98510 2.17230 16.57960 0.26090 41.43280 2.95569992065 'International Tables Volume C Table 6.1.1.4 (pp. 500-502)' 'Henke, Gullikson and Davis, At. Data and Nucl. Data Tables, 1993, 54, 2'
N 0.00653 0.00323 12.21260 3.13220 2.01250 1.16630 0.00570 9.89330 28.99750 0.58260 -11.5290002823 'International Tables Volume C Table 6.1.1.4 (pp. 500-502)' 'Henke, Gullikson and Davis, At. Data and Nucl. Data Tables, 1993, 54, 2'

loop_
_geom_angle_atom_site_label_1
_geom_angle_atom_site_label_2
_geom_angle_atom_site_label_3
_geom_angle
_geom_angle_site_symmetry_1
_geom_angle_site_symmetry_3
_geom_angle_publ_flag
C14 C13 Br1 120.9(2) . . ?
C18 C13 Br1 121.4(2) . . ?
C18 C13 C14 117.7(3) . . ?
C13 C14 F1 119.9(3) . . ?
C15 C14 F1 118.8(3) . . ?
C15 C14 C13 121.3(3) . . ?
C14 C15 F2 119.2(3) . . ?
C16 C15 F2 119.1(3) . . ?
C16 C15 C14 121.7(3) . . ?
C17 C16 C15 116.4(3) . . ?
C19 C16 C15 122.7(3) . . ?
C19 C16 C17 120.9(3) . . ?
C16 C17 F3 119.6(3) . . ?
C18 C17 F3 118.1(3) . . ?
C18 C17 C16 122.3(3) . . ?
C13 C18 F4 119.9(3) . . ?
C17 C18 F4 119.4(3) . . ?
C17 C18 C13 120.6(3) . . ?
C20 C19 C16 123.0(2) . . ?
C24 C19 C16 120.6(3) . . ?
C24 C19 C20 116.3(3) . . ?
C19 C20 F5 119.1(3) . . ?
C21 C20 F5 118.8(2) . . ?
C21 C20 C19 122.1(3) . . ?
C20 C21 F6 119.1(2) . . ?
C22 C21 F6 120.0(3) . . ?
C22 C21 C20 120.9(3) . . ?
C21 C22 Br2 122.1(2) . . ?
C23 C22 Br2 119.8(2) . . ?
C23 C22 C21 118.0(3) . . ?
C22 C23 F7 120.1(3) . . ?
C24 C23 F7 119.2(2) . . ?
C24 C23 C22 120.7(3) . . ?
C19 C24 F8 119.7(3) . . ?
C23 C24 F8 118.5(2) . . ?
C23 C24 C19 121.8(3) . . ?
C6 N1 C5 116.0(3) . . ?
C11 N2 C10 116.7(3) . . ?
C2 C1 H1 116.94(18) . . ?
C3 C1 H1 116.94(16) . . ?
C3 C1 C2 126.1(3) . . ?
H2 C2 C1 117.59(18) . . ?
C8 C2 C1 124.8(3) . . ?
C8 C2 H2 117.59(16) . . ?
C4 C3 C1 119.6(3) . . ?
C7 C3 C1 123.7(3) . . ?
C7 C3 C4 116.7(3) . . ?
H4 C4 C3 120.11(17) . . ?
C5 C4 C3 119.8(3) . . ?
C5 C4 H4 120.11(18) . . ?
C4 C5 N1 123.8(3) . . ?
H5 C5 N1 118.09(17) . . ?
H5 C5 C4 118.09(18) . . ?
H6 C6 N1 117.86(16) . . ?
C7 C6 N1 124.3(3) . . ?
C7 C6 H6 117.86(18) . . ?
C6 C7 C3 119.3(3) . . ?
H7 C7 C3 120.34(17) . . ?
H7 C7 C6 120.34(18) . . ?
C9 C8 C2 122.3(3) . . ?
C12 C8 C2 121.1(3) . . ?
C12 C8 C9 116.7(3) . . ?
H9 C9 C8 120.40(17) . . ?
C10 C9 C8 119.2(3) . . ?
C10 C9 H9 120.40(18) . . ?
C9 C10 N2 124.1(3) . . ?
H10 C10 N2 117.94(17) . . ?
H10 C10 C9 117.94(18) . . ?
H11 C11 N2 118.49(17) . . ?
C12 C11 N2 123.0(3) . . ?
C12 C11 H11 118.49(18) . . ?
C11 C12 C8 120.3(3) . . ?
H12 C12 C8 119.84(17) . . ?
H12 C12 C11 119.84(18) . . ?

loop_
_geom_bond_atom_site_label_1
_geom_bond_atom_site_label_2
_geom_bond_distance
_geom_bond_site_symmetry_2
_geom_bond_publ_flag
Br1 C13 1.881(3) . ?
Br2 C22 1.886(3) . ?
F1 C14 1.347(3) . ?
F2 C15 1.350(3) . ?
F3 C17 1.348(3) . ?
F4 C18 1.344(3) . ?
F5 C20 1.348(3) . ?
F6 C21 1.346(3) . ?
F7 C23 1.342(3) . ?
F8 C24 1.341(3) . ?
C13 C14 1.381(4) . ?
C13 C18 1.391(4) . ?
C14 C15 1.379(4) . ?
C15 C16 1.392(4) . ?
C16 C17 1.388(4) . ?
C16 C19 1.481(4) . ?
C17 C18 1.376(4) . ?
C19 C20 1.390(4) . ?
C19 C24 1.392(4) . ?
C20 C21 1.378(4) . ?
C21 C22 1.381(4) . ?
C22 C23 1.385(4) . ?
C23 C24 1.383(4) . ?
N1 C5 1.346(4) . ?
N1 C6 1.340(4) . ?
N2 C10 1.344(4) . ?
N2 C11 1.339(4) . ?
C1 H1 0.9500 . ?
C1 C2 1.326(4) . ?
C1 C3 1.473(4) . ?
C2 H2 0.9500 . ?
C2 C8 1.474(4) . ?
C3 C4 1.396(4) . ?
C3 C7 1.397(4) . ?
C4 H4 0.9500 . ?
C4 C5 1.383(4) . ?
C5 H5 0.9500 . ?
C6 H6 0.9500 . ?
C6 C7 1.386(4) . ?
C7 H7 0.9500 . ?
C8 C9 1.402(4) . ?
C8 C12 1.388(4) . ?
C9 H9 0.9500 . ?
C9 C10 1.386(4) . ?
C10 H10 0.9500 . ?
C11 H11 0.9500 . ?
C11 C12 1.395(4) . ?
C12 H12 0.9500 . ?

loop_
_geom_torsion_atom_site_label_1
_geom_torsion_atom_site_label_2
_geom_torsion_atom_site_label_3
_geom_torsion_atom_site_label_4
_geom_torsion
_geom_torsion_site_symmetry_1
_geom_torsion_site_symmetry_2
_geom_torsion_site_symmetry_3
_geom_torsion_site_symmetry_4
_geom_torsion_publ_flag
Br1 C13 C14 F1 1.6(2) . . . . ?
Br1 C13 C14 C15 -179.1(2) . . . . ?
Br1 C13 C18 F4 -0.5(2) . . . . ?
Br1 C13 C18 C17 179.5(2) . . . . ?
Br2 C22 C21 F6 4.2(2) . . . . ?
Br2 C22 C21 C20 -174.7(2) . . . . ?
Br2 C22 C23 F7 -6.5(2) . . . . ?
Br2 C22 C23 C24 172.6(2) . . . . ?
F1 C14 C13 C18 -178.0(2) . . . . ?
F1 C14 C15 F2 -2.5(3) . . . . ?
F1 C14 C15 C16 178.6(2) . . . . ?
F2 C15 C14 C13 178.2(2) . . . . ?
F2 C15 C16 C17 -179.2(2) . . . . ?
F2 C15 C16 C19 1.0(3) . . . . ?
F3 C17 C16 C15 -178.8(2) . . . . ?
F3 C17 C16 C19 1.0(3) . . . . ?
F3 C17 C18 F4 -0.6(3) . . . . ?
F3 C17 C18 C13 179.4(2) . . . . ?
F4 C18 C13 C14 179.0(3) . . . . ?
F4 C18 C17 C16 179.9(2) . . . . ?
F5 C20 C19 C16 -4.6(3) . . . . ?
F5 C20 C19 C24 178.6(2) . . . . ?
F5 C20 C21 F6 1.0(3) . . . . ?
F5 C20 C21 C22 179.9(2) . . . . ?
F6 C21 C20 C19 -177.2(2) . . . . ?
F6 C21 C22 C23 -179.0(2) . . . . ?
F7 C23 C22 C21 176.6(2) . . . . ?
F7 C23 C24 F8 1.4(3) . . . . ?
F7 C23 C24 C19 -178.1(2) . . . . ?
F8 C24 C19 C16 4.5(3) . . . . ?
F8 C24 C19 C20 -178.6(2) . . . . ?
F8 C24 C23 C22 -177.6(2) . . . . ?
C13 C14 C15 C16 -0.8(3) . . . . ?
C13 C18 C17 C16 -0.1(3) . . . . ?
C14 C15 C16 C17 -0.3(3) . . . . ?
C14 C15 C16 C19 179.9(3) . . . . ?
C15 C16 C17 C18 0.8(3) . . . . ?
C15 C16 C19 C20 58.7(3) . . . . ?
C15 C16 C19 C24 -124.6(3) . . . . ?
C16 C19 C20 C21 173.6(3) . . . . ?
C16 C19 C24 C23 -175.9(3) . . . . ?
C19 C20 C21 C22 1.7(3) . . . . ?
C19 C24 C23 C22 2.8(3) . . . . ?
C20 C21 C22 C23 2.1(3) . . . . ?
C21 C22 C23 C24 -4.3(3) . . . . ?
N1 C5 C4 C3 -1.2(4) . . . . ?
N1 C6 C7 C3 -0.3(4) . . . . ?
N2 C10 C9 C8 0.1(3) . . . . ?
N2 C11 C12 C8 0.5(3) . . . . ?
C1 C2 C8 C9 -12.3(3) . . . . ?
C1 C2 C8 C12 169.6(3) . . . . ?
C1 C3 C4 C5 -178.3(3) . . . . ?
C1 C3 C7 C6 179.0(3) . . . . ?
C2 C8 C9 C10 -177.8(3) . . . . ?
C2 C8 C12 C11 177.5(3) . . . . ?
